data_7054282
loop_
_publ_author_name
'Kopotkov, Vyacheslav A.'
'Yagubskii, Eduard B.'
'Simonov, Sergey V.'
'Zorina, Leokadiya V.'
'Starichenko, Denis V.'
'Korolyov, Alexander V.'
'Ustinov, Vladimir V.'
'Shvachko, Yuri N.'

_publ_section_title
;
 Heterometallic complexes combining [MnIII(salpn)]+and
 [Fe(CN)6]4&#x2212;units as the products of reactions between
 [MnIII(salpn)(H2O)C(CN)3] and [Fe(CN)6]3&#x2212;/4&#x2212;
;
_journal_issue 9
_journal_name_full 'New Journal of Chemistry'
_journal_page_first 4167
_journal_paper_doi 10.1039/C4NJ00427B
_journal_volume 38
_journal_year 2014
_chemical_formula_moiety 'C74.6 H73.2 Fe Mn4 N14 O12, 1.6(H2 O)'
_chemical_formula_sum 'C74.6 H76.4 Fe Mn4 N14 O13.6'
_chemical_formula_weight 1662.31
_chemical_name_systematic
;
 ?
;
_space_group_IT_number 14
_symmetry_cell_setting monoclinic
_symmetry_space_group_name_Hall '-P 2ybc'
_symmetry_space_group_name_H-M 'P 1 21/c 1'
_atom_sites_solution_hydrogens geom
_atom_sites_solution_primary direct
_atom_sites_solution_secondary difmap
_audit_creation_method SHELXL-97
_cell_angle_alpha 90.00
_cell_angle_beta 110.31(2)
_cell_angle_gamma 90.00
_cell_formula_units_Z 2
_cell_length_a 19.644(4)
_cell_length_b 14.872(2)
_cell_length_c 14.938(2)
_cell_measurement_reflns_used 5765
_cell_measurement_temperature 150(2)
_cell_measurement_theta_max 31.0734
_cell_measurement_theta_min 1.9931
_cell_volume 4092.7(13)
_computing_cell_refinement 'CrysAlis RED, Oxford Diffraction Ltd.'
_computing_data_collection 'CrysAlis CCD, Oxford Diffraction Ltd.'
_computing_data_reduction 'CrysAlis RED, Oxford Diffraction Ltd.'
_computing_molecular_graphics 'DIAMOND 3.1 (Crystal Impact GbR 2005)'
_computing_publication_material 'WinGX publication routines (Farrugia, 1999)'
_computing_structure_refinement 'SHELXL-97 (Sheldrick, 2008)'
_computing_structure_solution 'SHELXS-97 (Sheldrick, 2008)'
_diffrn_ambient_temperature 150(2)
_diffrn_detector_area_resol_mean 10.4752
_diffrn_measured_fraction_theta_full 0.995
_diffrn_measured_fraction_theta_max 0.867
_diffrn_measurement_device_type 'Xcalibur, Ruby, Gemini'
_diffrn_radiation_monochromator graphite
_diffrn_radiation_source 'Enhance (Mo) X-ray Source'
_diffrn_radiation_type MoK\a
_diffrn_radiation_wavelength 0.71073
_diffrn_reflns_av_R_equivalents 0.0645
_diffrn_reflns_av_sigmaI/netI 0.1201
_diffrn_reflns_limit_h_max 28
_diffrn_reflns_limit_h_min -12
_diffrn_reflns_limit_k_max 21
_diffrn_reflns_limit_k_min -20
_diffrn_reflns_limit_l_max 19
_diffrn_reflns_limit_l_min -21
_diffrn_reflns_number 26171
_diffrn_reflns_theta_full 26.00
_diffrn_reflns_theta_max 31.14
_diffrn_reflns_theta_min 2.00
_exptl_absorpt_coefficient_mu 0.840
_exptl_absorpt_correction_T_max 1.00000
_exptl_absorpt_correction_T_min 0.58824
_exptl_absorpt_correction_type multi-scan
_exptl_absorpt_process_details
;
CrysAlisPro, Agilent Technologies,
Version 1.171.36.20 (release 27-06-2012 CrysAlis171 .NET)
(compiled Jul 11 2012,15:38:31)
Empirical absorption correction using spherical harmonics,
implemented in SCALE3 ABSPACK scaling algorithm.
;
_exptl_crystal_colour black
_exptl_crystal_density_diffrn 1.349
_exptl_crystal_density_method 'not measured'
_exptl_crystal_description plate
_exptl_crystal_F_000 1714
_exptl_crystal_size_max 0.50
_exptl_crystal_size_mid 0.20
_exptl_crystal_size_min 0.02
_refine_diff_density_max 0.721
_refine_diff_density_min -0.673
_refine_diff_density_rms 0.093
_refine_ls_extinction_method none
_refine_ls_goodness_of_fit_ref 1.004
_refine_ls_hydrogen_treatment mixed
_refine_ls_matrix_type full
_refine_ls_number_parameters 732
_refine_ls_number_reflns 11460
_refine_ls_number_restraints 539
_refine_ls_restrained_S_all 1.044
_refine_ls_R_factor_all 0.1349
_refine_ls_R_factor_gt 0.0722
_refine_ls_shift/su_max 0.013
_refine_ls_shift/su_mean 0.000
_refine_ls_structure_factor_coef Fsqd
_refine_ls_weighting_details 'calc w=1/[\s^2^(Fo^2^)+(0.0656P)^2^+0.0000P] where P=(Fo^2^+2Fc^2^)/3'
_refine_ls_weighting_scheme calc
_refine_ls_wR_factor_gt 0.1455
_refine_ls_wR_factor_ref 0.1695
_reflns_number_gt 6319
_reflns_number_total 11460
_reflns_threshold_expression >2\s(I)
_cod_data_source_file c4nj00427b2.cif
_cod_data_source_block 2
_cod_depositor_comments 'Adding full bibliography for 7054282--7054284.cif.'
_cod_original_cell_volume 4092.7(11)
_cod_original_sg_symbol_H-M 'P 21/c'
_cod_database_code 7054282

loop_
_symmetry_equiv_pos_as_xyz
'x, y, z'
'-x, y+1/2, -z+1/2'
'-x, -y, -z'
'x, -y-1/2, z-1/2'

loop_
_atom_site_label
_atom_site_type_symbol
_atom_site_fract_x
_atom_site_fract_y
_atom_site_fract_z
_atom_site_U_iso_or_equiv
_atom_site_adp_type
_atom_site_occupancy
_atom_site_symmetry_multiplicity
_atom_site_calc_flag
_atom_site_refinement_flags
_atom_site_disorder_assembly
_atom_site_disorder_group
Fe1 Fe 0.0000 0.5000 0.0000 0.01745(16) Uani 1 2 d S . .
C01 C -0.02384(19) 0.5087(2) 0.1153(2) 0.0210(7) Uani 1 1 d . . .
C02 C 0.1019(2) 0.4872(2) 0.0744(2) 0.0239(8) Uani 1 1 d . C .
C03 C -0.0148(2) 0.3716(2) -0.0022(2) 0.0244(8) Uani 1 1 d . . .
N01 N -0.03695(17) 0.51503(18) 0.18535(19) 0.0290(7) Uani 1 1 d . . .
N02 N 0.16315(19) 0.4840(2) 0.1152(2) 0.0387(8) Uani 1 1 d . . .
N03 N -0.0257(2) 0.2958(2) -0.0055(2) 0.0426(9) Uani 1 1 d . . .
Mn1 Mn 0.00537(3) 0.55997(3) 0.34084(3) 0.02082(14) Uani 1 1 d . B .
N1 N -0.0394(2) 0.68326(19) 0.2971(2) 0.0312(8) Uani 1 1 d . . .
N2 N 0.09867(17) 0.58688(18) 0.31491(18) 0.0241(7) Uani 1 1 d . . .
O1 O -0.07914(14) 0.52385(15) 0.36534(15) 0.0265(6) Uani 1 1 d . . .
O2 O 0.03917(13) 0.44553(14) 0.38872(15) 0.0236(5) Uani 1 1 d . . .
O3 O 0.05893(15) 0.61376(15) 0.48886(16) 0.0265(6) Uani 1 1 d D . .
H3A H 0.053(2) 0.6623(18) 0.505(3) 0.040 Uiso 1 1 d D . .
H3B H 0.055(2) 0.583(2) 0.529(2) 0.040 Uiso 1 1 d D . .
C1 C -0.1446(2) 0.5595(2) 0.3391(2) 0.0291(9) Uani 1 1 d . B .
C2 C -0.2002(2) 0.5108(3) 0.3547(3) 0.0406(10) Uani 1 1 d . . .
H2 H -0.1907 0.4525 0.3820 0.049 Uiso 1 1 calc R B .
C3 C -0.2694(3) 0.5473(4) 0.3304(3) 0.0591(13) Uani 1 1 d . B .
H3 H -0.3067 0.5141 0.3425 0.071 Uiso 1 1 calc R . .
C4 C -0.2848(3) 0.6330(4) 0.2880(3) 0.0616(14) Uani 1 1 d . . .
H4 H -0.3325 0.6568 0.2700 0.074 Uiso 1 1 calc R B .
C5 C -0.2312(3) 0.6814(3) 0.2730(3) 0.0499(12) Uani 1 1 d . B .
H5 H -0.2413 0.7400 0.2461 0.060 Uiso 1 1 calc R . .
C6 C -0.1603(2) 0.6454(3) 0.2971(2) 0.0351(10) Uani 1 1 d . . .
C7 C -0.1062(3) 0.7018(3) 0.2823(3) 0.0378(10) Uani 1 1 d . B .
H7 H -0.1216 0.7604 0.2586 0.045 Uiso 1 1 calc R . .
C8 C 0.1041(2) 0.4082(2) 0.4097(2) 0.0237(8) Uani 1 1 d . B .
C9 C 0.1179(2) 0.3258(2) 0.4592(2) 0.0327(9) Uani 1 1 d . . .
H9 H 0.0810 0.2986 0.4776 0.039 Uiso 1 1 calc R B .
C10 C 0.1850(3) 0.2842(3) 0.4813(3) 0.0456(11) Uani 1 1 d . B .
H10 H 0.1942 0.2291 0.5157 0.055 Uiso 1 1 calc R . .
C11 C 0.2385(3) 0.3229(3) 0.4534(3) 0.0520(12) Uani 1 1 d . . .
H11 H 0.2842 0.2938 0.4690 0.062 Uiso 1 1 calc R B .
C12 C 0.2271(2) 0.4012(3) 0.4043(3) 0.0470(11) Uani 1 1 d . B .
H12 H 0.2639 0.4255 0.3837 0.056 Uiso 1 1 calc R . .
C13 C 0.1596(2) 0.4470(2) 0.3836(2) 0.0276(8) Uani 1 1 d . . .
C14 C 0.1527(2) 0.5321(2) 0.3354(2) 0.0294(8) Uani 1 1 d . B .
H14 H 0.1923 0.5498 0.3168 0.035 Uiso 1 1 calc R . .
C16 C 0.1089(2) 0.6689(2) 0.2648(3) 0.0377(10) Uani 1 1 d . B .
H16A H 0.0841 0.6618 0.1951 0.045 Uiso 1 1 calc R A 1
H16B H 0.1613 0.6786 0.2773 0.045 Uiso 1 1 calc R A 1
C15A C -0.0048(4) 0.7539(5) 0.2607(5) 0.0344(10) Uani 0.60 1 d PU B 1
H15A H -0.0202 0.8131 0.2771 0.041 Uiso 0.60 1 calc PR B 1
H15B H -0.0215 0.7496 0.1902 0.041 Uiso 0.60 1 calc PR B 1
C17A C 0.0777(4) 0.7489(4) 0.3002(4) 0.0339(10) Uani 0.60 1 d PU B 1
H17A H 0.0976 0.8046 0.2827 0.041 Uiso 0.60 1 calc PR B 1
H17B H 0.0940 0.7462 0.3708 0.041 Uiso 0.60 1 calc PR B 1
C15B C 0.0165(7) 0.7619(8) 0.2936(7) 0.0341(10) Uani 0.40 1 d PU B 2
H15C H -0.0093 0.8200 0.2755 0.041 Uiso 0.40 1 calc PR B 2
H15D H 0.0552 0.7689 0.3567 0.041 Uiso 0.40 1 calc PR B 2
C17B C 0.0472(6) 0.7341(6) 0.2220(6) 0.0343(10) Uani 0.40 1 d PU B 2
H17C H 0.0651 0.7875 0.1974 0.041 Uiso 0.40 1 calc PR B 2
H17D H 0.0091 0.7051 0.1678 0.041 Uiso 0.40 1 calc PR B 2
Mn2 Mn 0.2789(2) 0.51101(15) 0.1542(2) 0.0373(5) Uani 0.65 1 d PDU C 1
N3 N 0.2480(3) 0.6212(3) 0.0676(4) 0.0379(10) Uani 0.65 1 d PDU C 1
N4 N 0.2839(3) 0.4343(3) 0.0451(4) 0.0511(10) Uani 0.65 1 d PDU C 1
O4 O 0.2868(3) 0.5852(3) 0.2594(3) 0.0450(11) Uani 0.65 1 d PDU C 1
O5 O 0.3148(3) 0.4142(3) 0.2390(4) 0.0532(10) Uani 0.65 1 d PDU C 1
O6 O 0.3980(3) 0.5553(4) 0.1776(6) 0.0663(17) Uani 0.65 1 d PDU C 1
C21 C 0.3120(5) 0.6695(5) 0.2705(5) 0.0397(13) Uani 0.65 1 d PDU C 1
C22 C 0.3474(4) 0.7003(5) 0.3654(5) 0.0547(16) Uani 0.65 1 d PDU C 1
H22 H 0.3536 0.6614 0.4181 0.066 Uiso 0.65 1 calc PR C 1
C23 C 0.3725(5) 0.7870(5) 0.3798(6) 0.063(2) Uani 0.65 1 d PDU C 1
H23 H 0.3969 0.8074 0.4432 0.075 Uiso 0.65 1 calc PR C 1
C24 C 0.3635(5) 0.8449(5) 0.3053(5) 0.0643(19) Uani 0.65 1 d PDU C 1
H24 H 0.3815 0.9047 0.3170 0.077 Uiso 0.65 1 calc PR C 1
C25 C 0.3286(4) 0.8163(4) 0.2149(5) 0.0524(16) Uani 0.65 1 d PDU C 1
H25 H 0.3214 0.8558 0.1624 0.063 Uiso 0.65 1 calc PR C 1
C26 C 0.3034(5) 0.7272(6) 0.2000(6) 0.0473(19) Uani 0.65 1 d PDU C 1
C27 C 0.2643(4) 0.7017(4) 0.0999(5) 0.0438(15) Uani 0.65 1 d PDU C 1
H27 H 0.2498 0.7492 0.0548 0.053 Uiso 0.65 1 calc PR C 1
C28 C 0.3693(4) 0.3599(4) 0.2321(6) 0.0540(13) Uani 0.65 1 d PDU C 1
C29 C 0.4122(4) 0.3198(5) 0.3194(7) 0.0786(18) Uani 0.65 1 d PDU C 1
H29 H 0.4042 0.3301 0.3777 0.094 Uiso 0.65 1 calc PR C 1
C30 C 0.4706(5) 0.2604(5) 0.3122(8) 0.084(2) Uani 0.65 1 d PDU C 1
H30 H 0.5029 0.2322 0.3678 0.101 Uiso 0.65 1 calc PR C 1
C31 C 0.4775(6) 0.2469(6) 0.2303(8) 0.097(2) Uani 0.65 1 d PDU C 1
H31 H 0.5166 0.2098 0.2293 0.117 Uiso 0.65 1 calc PR C 1
C32 C 0.4364(6) 0.2793(7) 0.1504(10) 0.082(2) Uani 0.65 1 d PDU C 1
H32 H 0.4432 0.2623 0.0928 0.099 Uiso 0.65 1 calc PR C 1
C33 C 0.3790(6) 0.3425(7) 0.1482(8) 0.0676(17) Uani 0.65 1 d PDU C 1
C34 C 0.3331(5) 0.3715(5) 0.0563(7) 0.0608(18) Uani 0.65 1 d PDU C 1
H34 H 0.3383 0.3447 0.0014 0.073 Uiso 0.65 1 calc PR C 1
C35 C 0.2045(4) 0.6123(5) -0.0355(5) 0.0507(15) Uani 0.65 1 d PDU C 1
H35A H 0.2042 0.6707 -0.0674 0.061 Uiso 0.65 1 calc PR C 1
H35B H 0.1537 0.5977 -0.0425 0.061 Uiso 0.65 1 calc PR C 1
C36 C 0.2323(5) 0.4482(5) -0.0559(5) 0.0593(15) Uani 0.65 1 d PDU C 1
H36A H 0.2459 0.4075 -0.0994 0.071 Uiso 0.65 1 calc PR C 1
H36B H 0.1824 0.4326 -0.0595 0.071 Uiso 0.65 1 calc PR C 1
C37 C 0.2337(7) 0.5390(6) -0.0860(6) 0.067(2) Uani 0.65 1 d PU C 1
H37A H 0.2054 0.5420 -0.1552 0.080 Uiso 0.65 1 calc PR C 1
H37B H 0.2845 0.5543 -0.0779 0.080 Uiso 0.65 1 calc PR C 1
C38 C 0.4436(9) 0.5488(11) 0.1420(12) 0.056(3) Uani 0.30 1 d PU C 1
H38A H 0.4881 0.5785 0.1827 0.084 Uiso 0.30 1 calc PR C 1
H38B H 0.4265 0.5775 0.0791 0.084 Uiso 0.30 1 calc PR C 1
H38C H 0.4536 0.4851 0.1351 0.084 Uiso 0.30 1 calc PR C 1
Mn2A Mn 0.2808(4) 0.5292(3) 0.1410(4) 0.0386(10) Uani 0.35 1 d PDU C 2
N3A N 0.2543(7) 0.6630(8) 0.1179(8) 0.054(2) Uani 0.35 1 d PDU C 2
N4A N 0.2702(6) 0.5057(8) 0.0025(6) 0.061(2) Uani 0.35 1 d PDU C 2
O3A O 0.3002(6) 0.5494(6) 0.2711(5) 0.0390(17) Uani 0.35 1 d PDU C 2
O4A O 0.3216(5) 0.4158(5) 0.1762(6) 0.0515(17) Uani 0.35 1 d PDU C 2
O6A O 0.3967(6) 0.5790(9) 0.1526(8) 0.058(2) Uani 0.35 1 d PDU C 2
C41 C 0.3240(7) 0.6219(8) 0.3245(8) 0.043(2) Uani 0.35 1 d PDU C 2
C42 C 0.3549(7) 0.6120(8) 0.4245(7) 0.048(2) Uani 0.35 1 d PDU C 2
H42 H 0.3605 0.5535 0.4516 0.058 Uiso 0.35 1 calc PR C 2
C43 C 0.3770(8) 0.6850(8) 0.4832(9) 0.058(3) Uani 0.35 1 d PDU C 2
H43 H 0.3966 0.6764 0.5504 0.070 Uiso 0.35 1 calc PR C 2
C44 C 0.3712(9) 0.7717(9) 0.4462(10) 0.069(3) Uani 0.35 1 d PDU C 2
H44 H 0.3874 0.8223 0.4868 0.083 Uiso 0.35 1 calc PR C 2
C45 C 0.3418(10) 0.7814(10) 0.3504(10) 0.068(3) Uani 0.35 1 d PDU C 2
H45 H 0.3377 0.8397 0.3231 0.081 Uiso 0.35 1 calc PR C 2
C46 C 0.3166(10) 0.7048(8) 0.2895(9) 0.053(3) Uani 0.35 1 d PDU C 2
C47 C 0.2808(12) 0.7236(13) 0.1843(11) 0.065(3) Uani 0.35 1 d PDU C 2
H47 H 0.2771 0.7847 0.1647 0.078 Uiso 0.35 1 calc PR C 2
C48 C 0.3601(9) 0.3682(10) 0.1254(10) 0.046(3) Uani 0.35 1 d PDU C 2
C49 C 0.4102(8) 0.3069(10) 0.1880(10) 0.054(3) Uani 0.35 1 d PDU C 2
H49 H 0.4143 0.2979 0.2526 0.064 Uiso 0.35 1 calc PR C 2
C50 C 0.4561(11) 0.2579(13) 0.1411(11) 0.061(3) Uani 0.35 1 d PDU C 2
H50 H 0.4916 0.2157 0.1766 0.073 Uiso 0.35 1 calc PR C 2
C51 C 0.4470(8) 0.2738(9) 0.0496(9) 0.060(3) Uani 0.35 1 d PDU C 2
H51 H 0.4745 0.2394 0.0206 0.072 Uiso 0.35 1 calc PR C 2
C52 C 0.4024(7) 0.3338(9) -0.0017(10) 0.059(3) Uani 0.35 1 d PDU C 2
H52 H 0.3995 0.3426 -0.0660 0.071 Uiso 0.35 1 calc PR C 2
C53 C 0.3575(9) 0.3871(10) 0.0351(9) 0.059(3) Uani 0.35 1 d PDU C 2
C54 C 0.3060(8) 0.4469(9) -0.0254(9) 0.062(3) Uani 0.35 1 d PDU C 2
H54 H 0.2972 0.4432 -0.0919 0.074 Uiso 0.35 1 calc PR C 2
C55 C 0.2062(8) 0.6960(9) 0.0242(9) 0.063(3) Uani 0.35 1 d PDU C 2
H55A H 0.2027 0.7623 0.0253 0.076 Uiso 0.35 1 calc PR C 2
H55B H 0.1569 0.6707 0.0094 0.076 Uiso 0.35 1 calc PR C 2
C56 C 0.2240(11) 0.5728(12) -0.0738(10) 0.063(3) Uani 0.35 1 d PDU C 2
H56A H 0.2332 0.5614 -0.1339 0.075 Uiso 0.35 1 calc PR C 2
H56B H 0.1721 0.5597 -0.0862 0.075 Uiso 0.35 1 calc PR C 2
C57 C 0.2365(10) 0.6678(11) -0.0506(11) 0.075(3) Uani 0.35 1 d PU C 2
H57A H 0.2137 0.7040 -0.1090 0.090 Uiso 0.35 1 calc PR C 2
H57B H 0.2894 0.6799 -0.0274 0.090 Uiso 0.35 1 calc PR C 2
O2W O 0.4254(9) 0.2805(11) -0.0875(11) 0.081(4) Uiso 0.25 1 d P D 1
O3W O 0.4456(11) 0.3467(13) -0.0793(13) 0.076(5) Uiso 0.20 1 d P D 1
O1W O 0.3956(6) 0.4045(6) 0.3883(7) 0.064(3) Uiso 0.35 1 d P E 2

loop_
_atom_site_aniso_label
_atom_site_aniso_U_11
_atom_site_aniso_U_22
_atom_site_aniso_U_33
_atom_site_aniso_U_23
_atom_site_aniso_U_13
_atom_site_aniso_U_12
Fe1 0.0242(4) 0.0154(3) 0.0120(3) -0.0011(2) 0.0054(3) 0.0004(3)
C01 0.0251(19) 0.0192(17) 0.0169(15) -0.0009(13) 0.0050(14) -0.0013(14)
C02 0.030(2) 0.0230(18) 0.0182(16) 0.0006(13) 0.0084(15) 0.0049(15)
C03 0.038(2) 0.0160(17) 0.0194(16) 0.0016(13) 0.0101(15) -0.0019(15)
N01 0.041(2) 0.0275(16) 0.0188(14) -0.0025(12) 0.0101(14) -0.0039(14)
N02 0.0256(19) 0.051(2) 0.0359(18) -0.0040(15) 0.0060(15) 0.0034(16)
N03 0.065(3) 0.0242(18) 0.0378(19) 0.0006(14) 0.0171(18) -0.0067(16)
Mn1 0.0294(3) 0.0192(3) 0.0151(2) 0.0013(2) 0.0093(2) 0.0027(2)
N1 0.049(2) 0.0228(15) 0.0236(15) 0.0079(12) 0.0144(15) 0.0085(15)
N2 0.0329(19) 0.0206(14) 0.0204(14) -0.0031(11) 0.0112(13) -0.0058(13)
O1 0.0284(15) 0.0325(13) 0.0211(12) 0.0018(10) 0.0119(11) 0.0043(11)
O2 0.0298(15) 0.0180(12) 0.0252(12) 0.0024(9) 0.0124(11) 0.0021(10)
O3 0.0450(17) 0.0168(12) 0.0184(12) 0.0005(10) 0.0120(11) 0.0016(12)
C1 0.032(2) 0.037(2) 0.0155(16) -0.0092(15) 0.0048(15) 0.0083(17)
C2 0.034(3) 0.048(3) 0.040(2) -0.0104(19) 0.0133(19) 0.000(2)
C3 0.039(3) 0.076(4) 0.066(3) -0.023(3) 0.024(3) -0.005(3)
C4 0.039(3) 0.072(4) 0.062(3) -0.009(3) 0.002(3) 0.027(3)
C5 0.044(3) 0.057(3) 0.046(3) 0.001(2) 0.013(2) 0.018(2)
C6 0.037(3) 0.045(2) 0.0197(17) -0.0019(16) 0.0047(16) 0.0202(19)
C7 0.056(3) 0.034(2) 0.0251(19) 0.0068(16) 0.017(2) 0.019(2)
C8 0.028(2) 0.0260(18) 0.0148(15) -0.0060(13) 0.0042(14) 0.0015(15)
C9 0.042(3) 0.0266(19) 0.0265(18) 0.0027(15) 0.0081(17) 0.0041(17)
C10 0.052(3) 0.033(2) 0.046(2) 0.0043(18) 0.009(2) 0.013(2)
C11 0.033(3) 0.054(3) 0.061(3) 0.011(2) 0.007(2) 0.016(2)
C12 0.032(3) 0.058(3) 0.050(3) 0.004(2) 0.013(2) 0.007(2)
C13 0.030(2) 0.0271(19) 0.0254(17) -0.0041(15) 0.0087(16) 0.0014(16)
C14 0.031(2) 0.034(2) 0.0255(18) -0.0108(15) 0.0124(16) -0.0124(17)
C16 0.054(3) 0.031(2) 0.035(2) 0.0015(17) 0.025(2) -0.0100(19)
C15A 0.049(3) 0.0240(17) 0.029(2) 0.0061(18) 0.0126(19) -0.0010(18)
C17A 0.049(3) 0.0240(16) 0.0284(19) 0.0060(17) 0.0130(19) -0.0014(18)
C15B 0.049(3) 0.0239(17) 0.029(2) 0.0059(18) 0.0126(19) -0.0011(18)
C17B 0.049(3) 0.0242(17) 0.029(2) 0.0059(18) 0.0127(19) -0.0011(18)
Mn2 0.0269(8) 0.0265(7) 0.0614(14) 0.0011(6) 0.0187(10) -0.0019(6)
N3 0.045(3) 0.0290(13) 0.0474(16) -0.0008(11) 0.0255(19) -0.0096(18)
N4 0.054(3) 0.034(2) 0.0811(17) -0.0088(15) 0.0433(19) -0.0115(16)
O4 0.039(3) 0.0457(17) 0.0482(18) -0.0012(14) 0.012(2) -0.010(2)
O5 0.036(2) 0.0396(18) 0.075(2) 0.0131(16) 0.008(2) -0.0036(15)
O6 0.0357(16) 0.051(3) 0.119(5) -0.001(3) 0.035(2) -0.0122(19)
C21 0.024(3) 0.041(2) 0.054(2) -0.0078(14) 0.012(3) -0.001(3)
C22 0.049(4) 0.050(3) 0.057(2) -0.013(2) 0.009(3) 0.003(3)
C23 0.055(5) 0.053(3) 0.065(3) -0.018(2) 0.000(4) 0.000(3)
C24 0.064(5) 0.043(3) 0.075(3) -0.017(2) 0.011(3) 0.000(3)
C25 0.047(4) 0.035(2) 0.069(2) -0.008(2) 0.013(3) -0.002(3)
C26 0.049(5) 0.028(2) 0.062(2) -0.0063(16) 0.014(3) 0.008(3)
C27 0.045(4) 0.0274(16) 0.058(2) 0.0026(18) 0.017(3) -0.013(3)
C28 0.028(3) 0.032(3) 0.091(2) 0.011(3) 0.006(2) -0.0100(17)
C29 0.052(4) 0.046(4) 0.114(3) 0.030(3) -0.002(3) -0.002(3)
C30 0.051(4) 0.052(4) 0.125(4) 0.031(4) -0.001(4) 0.001(3)
C31 0.059(5) 0.075(5) 0.143(4) 0.010(4) 0.017(4) -0.012(3)
C32 0.062(5) 0.061(5) 0.122(4) -0.006(4) 0.031(3) -0.004(3)
C33 0.048(4) 0.044(5) 0.112(3) -0.004(4) 0.030(3) -0.018(2)
C34 0.056(4) 0.044(4) 0.092(3) -0.024(3) 0.039(3) -0.008(3)
C35 0.067(5) 0.042(3) 0.047(2) 0.0007(18) 0.024(2) -0.015(3)
C36 0.063(4) 0.053(2) 0.075(2) -0.020(3) 0.041(2) -0.013(3)
C37 0.092(6) 0.059(3) 0.054(3) -0.014(2) 0.031(4) -0.012(3)
C38 0.025(4) 0.061(7) 0.076(7) -0.009(5) 0.012(4) -0.011(5)
Mn2A 0.0274(17) 0.065(2) 0.0247(10) 0.0098(14) 0.0101(10) 0.011(2)
N3A 0.049(5) 0.061(3) 0.055(3) 0.0189(19) 0.022(3) 0.005(4)
N4A 0.060(5) 0.099(4) 0.0309(16) 0.007(2) 0.023(3) 0.016(3)
O3A 0.034(5) 0.056(3) 0.0281(16) 0.0037(19) 0.013(3) -0.004(4)
O4A 0.053(5) 0.056(3) 0.050(3) 0.007(3) 0.023(3) 0.008(3)
O6A 0.039(3) 0.091(5) 0.048(4) 0.040(4) 0.021(3) 0.004(3)
C41 0.039(6) 0.053(3) 0.045(2) -0.0036(19) 0.024(4) 0.005(4)
C42 0.037(6) 0.054(3) 0.046(2) -0.011(2) 0.005(4) -0.002(4)
C43 0.057(6) 0.054(4) 0.059(3) -0.015(2) 0.014(5) -0.007(5)
C44 0.064(7) 0.056(3) 0.079(3) -0.009(4) 0.015(5) -0.009(5)
C45 0.068(8) 0.054(3) 0.080(3) -0.002(3) 0.024(5) 0.001(5)
C46 0.041(6) 0.055(3) 0.065(3) 0.004(2) 0.021(5) 0.000(6)
C47 0.062(8) 0.058(3) 0.070(3) 0.014(3) 0.018(5) 0.001(5)
C48 0.045(6) 0.042(5) 0.058(4) -0.001(4) 0.027(4) -0.010(4)
C49 0.054(6) 0.054(6) 0.058(4) -0.004(4) 0.026(4) 0.003(4)
C50 0.061(7) 0.060(6) 0.071(4) -0.010(4) 0.035(5) 0.001(4)
C51 0.057(6) 0.064(5) 0.067(4) -0.018(4) 0.031(4) -0.009(4)
C52 0.052(6) 0.068(6) 0.064(4) -0.013(4) 0.030(4) -0.013(4)
C53 0.061(6) 0.069(6) 0.053(4) -0.005(4) 0.027(4) -0.001(4)
C54 0.069(6) 0.081(6) 0.039(3) -0.007(3) 0.023(4) 0.004(4)
C55 0.061(6) 0.065(4) 0.062(3) 0.023(3) 0.020(3) 0.015(4)
C56 0.067(7) 0.093(4) 0.033(3) 0.016(3) 0.024(5) 0.005(4)
C57 0.078(7) 0.093(4) 0.058(4) 0.018(5) 0.029(5) -0.005(5)

loop_
_atom_type_symbol
_atom_type_description
_atom_type_scat_dispersion_real
_atom_type_scat_dispersion_imag
_atom_type_scat_source
C C 0.0033 0.0016 'International Tables Vol C Tables 4.2.6.8 and 6.1.1.4'
H H 0.0000 0.0000 'International Tables Vol C Tables 4.2.6.8 and 6.1.1.4'
Fe Fe 0.3463 0.8444 'International Tables Vol C Tables 4.2.6.8 and 6.1.1.4'
Mn Mn 0.3368 0.7283 'International Tables Vol C Tables 4.2.6.8 and 6.1.1.4'
N N 0.0061 0.0033 'International Tables Vol C Tables 4.2.6.8 and 6.1.1.4'
O O 0.0106 0.0060 'International Tables Vol C Tables 4.2.6.8 and 6.1.1.4'

loop_
_geom_angle_atom_site_label_1
_geom_angle_atom_site_label_2
_geom_angle_atom_site_label_3
_geom_angle
_geom_angle_site_symmetry_1
_geom_angle_site_symmetry_3
C03 Fe1 C03 180.0 . 3_565
C03 Fe1 C02 91.83(14) . .
C03 Fe1 C02 88.17(14) 3_565 .
C03 Fe1 C02 88.17(14) . 3_565
C03 Fe1 C02 91.83(14) 3_565 3_565
C02 Fe1 C02 180.00(13) . 3_565
C03 Fe1 C01 90.02(13) . .
C03 Fe1 C01 89.98(13) 3_565 .
C02 Fe1 C01 90.95(14) . .
C02 Fe1 C01 89.05(14) 3_565 .
C03 Fe1 C01 89.98(13) . 3_565
C03 Fe1 C01 90.02(13) 3_565 3_565
C02 Fe1 C01 89.05(14) . 3_565
C02 Fe1 C01 90.95(14) 3_565 3_565
C01 Fe1 C01 180.0 . 3_565
N01 C01 Fe1 178.7(3) . .
N02 C02 Fe1 175.6(3) . .
N03 C03 Fe1 177.8(4) . .
C01 N01 Mn1 145.4(3) . .
C02 N02 Mn2 160.1(3) . .
C02 N02 Mn2A 152.0(3) . .
O2 Mn1 O1 83.52(10) . .
O2 Mn1 N2 91.60(11) . .
O1 Mn1 N2 174.85(10) . .
O2 Mn1 N1 173.45(12) . .
O1 Mn1 N1 90.41(12) . .
N2 Mn1 N1 94.53(12) . .
O2 Mn1 O3 87.98(9) . .
O1 Mn1 O3 93.05(10) . .
N2 Mn1 O3 88.41(10) . .
N1 Mn1 O3 89.88(10) . .
O2 Mn1 N01 94.48(10) . .
O1 Mn1 N01 94.56(11) . .
N2 Mn1 N01 84.15(11) . .
N1 Mn1 N01 88.44(11) . .
O3 Mn1 N01 172.22(11) . .
C7 N1 C15A 111.3(4) . .
C7 N1 C15B 120.3(6) . .
C7 N1 Mn1 123.4(3) . .
C15A N1 Mn1 124.2(4) . .
C15B N1 Mn1 116.0(5) . .
C14 N2 C16 113.4(3) . .
C14 N2 Mn1 123.4(2) . .
C16 N2 Mn1 123.1(3) . .
C1 O1 Mn1 131.1(2) . .
C8 O2 Mn1 130.9(2) . .
Mn1 O3 H3A 124(3) . .
Mn1 O3 H3B 114(3) . .
H3A O3 H3B 104(4) . .
O1 C1 C2 118.7(3) . .
O1 C1 C6 122.5(4) . .
C2 C1 C6 118.8(4) . .
C3 C2 C1 120.4(4) . .
C3 C2 H2 119.8 . .
C1 C2 H2 119.8 . .
C2 C3 C4 120.5(5) . .
C2 C3 H3 119.8 . .
C4 C3 H3 119.8 . .
C5 C4 C3 119.8(5) . .
C5 C4 H4 120.1 . .
C3 C4 H4 120.1 . .
C4 C5 C6 120.5(4) . .
C4 C5 H5 119.8 . .
C6 C5 H5 119.8 . .
C1 C6 C5 120.0(4) . .
C1 C6 C7 122.7(4) . .
C5 C6 C7 117.1(4) . .
N1 C7 C6 128.2(4) . .
N1 C7 H7 115.9 . .
C6 C7 H7 115.9 . .
O2 C8 C13 122.6(3) . .
O2 C8 C9 118.8(3) . .
C13 C8 C9 118.6(3) . .
C10 C9 C8 120.4(4) . .
C10 C9 H9 119.8 . .
C8 C9 H9 119.8 . .
C11 C10 C9 120.0(4) . .
C11 C10 H10 120.0 . .
C9 C10 H10 120.0 . .
C12 C11 C10 121.5(4) . .
C12 C11 H11 119.2 . .
C10 C11 H11 119.2 . .
C11 C12 C13 119.6(4) . .
C11 C12 H12 120.2 . .
C13 C12 H12 120.2 . .
C8 C13 C12 119.8(3) . .
C8 C13 C14 123.6(3) . .
C12 C13 C14 116.6(4) . .
N2 C14 C13 127.1(4) . .
N2 C14 H14 116.4 . .
C13 C14 H14 116.4 . .
N2 C16 C17B 120.8(5) . .
N2 C16 C17A 109.1(4) . .
N2 C16 H16A 109.9 . .
C17A C16 H16A 109.9 . .
N2 C16 H16B 109.9 . .
C17B C16 H16B 128.0 . .
C17A C16 H16B 109.9 . .
H16A C16 H16B 108.3 . .
N1 C15A C17A 113.1(5) . .
N1 C15A H15A 109.0 . .
C17A C15A H15A 109.0 . .
N1 C15A H15B 109.0 . .
C17A C15A H15B 109.0 . .
H15A C15A H15B 107.8 . .
C16 C17A C15A 114.1(5) . .
C16 C17A H17A 108.7 . .
C15A C17A H17A 108.7 . .
C16 C17A H17B 108.7 . .
C15A C17A H17B 108.7 . .
H17A C17A H17B 107.6 . .
C17B C15B N1 106.0(8) . .
C17B C15B H15C 110.5 . .
N1 C15B H15C 110.5 . .
C17B C15B H15D 110.5 . .
N1 C15B H15D 110.5 . .
H15C C15B H15D 108.7 . .
C15B C17B C16 110.4(7) . .
C15B C17B H17C 109.6 . .
C16 C17B H17C 109.6 . .
C15B C17B H17D 109.6 . .
C16 C17B H17D 109.6 . .
H17C C17B H17D 108.1 . .
O4 Mn2 O5 89.1(3) . .
O4 Mn2 N4 172.8(3) . .
O5 Mn2 N4 89.9(3) . .
O4 Mn2 N3 88.8(2) . .
O5 Mn2 N3 175.2(3) . .
N4 Mn2 N3 91.7(3) . .
O4 Mn2 N02 96.2(3) . .
O5 Mn2 N02 98.7(2) . .
N4 Mn2 N02 91.1(2) . .
N3 Mn2 N02 85.8(2) . .
O4 Mn2 O6 85.5(3) . .
O5 Mn2 O6 89.6(2) . .
N4 Mn2 O6 87.3(3) . .
N3 Mn2 O6 86.0(2) . .
N02 Mn2 O6 171.6(2) . .
C27 N3 C35 116.8(5) . .
C27 N3 Mn2 121.8(5) . .
C35 N3 Mn2 121.4(4) . .
C34 N4 C36 115.8(6) . .
C34 N4 Mn2 122.6(6) . .
C36 N4 Mn2 121.6(4) . .
C21 O4 Mn2 125.0(5) . .
C28 O5 Mn2 121.2(5) . .
C38 O6 Mn2 141.0(9) . .
O4 C21 C26 124.7(7) . .
O4 C21 C22 117.3(7) . .
C26 C21 C22 117.9(6) . .
C23 C22 C21 119.0(8) . .
C23 C22 H22 120.5 . .
C21 C22 H22 120.5 . .
C22 C23 C24 121.8(8) . .
C22 C23 H23 119.1 . .
C24 C23 H23 119.1 . .
C25 C24 C23 119.4(7) . .
C25 C24 H24 120.3 . .
C23 C24 H24 120.3 . .
C24 C25 C26 118.9(7) . .
C24 C25 H25 120.6 . .
C26 C25 H25 120.6 . .
C21 C26 C25 123.0(7) . .
C21 C26 C27 121.2(7) . .
C25 C26 C27 115.8(8) . .
N3 C27 C26 126.4(7) . .
N3 C27 H27 116.8 . .
C26 C27 H27 116.8 . .
C33 C28 O5 123.0(7) . .
C33 C28 C29 122.8(8) . .
O5 C28 C29 114.1(7) . .
C28 C29 C30 114.3(8) . .
C28 C29 H29 122.8 . .
C30 C29 H29 122.8 . .
C31 C30 C29 120.0(9) . .
C31 C30 H30 120.0 . .
C29 C30 H30 120.0 . .
C32 C31 C30 125.7(12) . .
C32 C31 H31 117.2 . .
C30 C31 H31 117.2 . .
C31 C32 C33 119.8(13) . .
C31 C32 H32 120.1 . .
C33 C32 H32 120.1 . .
C28 C33 C34 126.0(9) . .
C28 C33 C32 117.2(10) . .
C34 C33 C32 116.4(9) . .
N4 C34 C33 122.1(9) . .
N4 C34 H34 118.9 . .
C33 C34 H34 118.9 . .
N3 C35 C37 113.0(6) . .
N3 C35 H35A 109.0 . .
C37 C35 H35A 109.0 . .
N3 C35 H35B 109.0 . .
C37 C35 H35B 109.0 . .
H35A C35 H35B 107.8 . .
C37 C36 N4 111.4(7) . .
C37 C36 H36A 109.3 . .
N4 C36 H36A 109.3 . .
C37 C36 H36B 109.3 . .
N4 C36 H36B 109.3 . .
H36A C36 H36B 108.0 . .
C36 C37 C35 117.5(8) . .
C36 C37 H37A 107.9 . .
C35 C37 H37A 107.9 . .
C36 C37 H37B 107.9 . .
C35 C37 H37B 107.9 . .
H37A C37 H37B 107.2 . .
O6 C38 H38A 109.5 . .
O6 C38 H38B 109.5 . .
H38A C38 H38B 109.5 . .
O6 C38 H38C 109.5 . .
H38A C38 H38C 109.5 . .
H38B C38 H38C 109.5 . .
O4A Mn2A O3A 86.6(4) . .
O4A Mn2A N4A 90.8(5) . .
O3A Mn2A N4A 174.5(6) . .
O4A Mn2A N3A 169.4(6) . .
O3A Mn2A N3A 88.1(5) . .
N4A Mn2A N3A 93.7(5) . .
O4A Mn2A N02 95.2(4) . .
O3A Mn2A N02 92.9(4) . .
N4A Mn2A N02 92.1(4) . .
N3A Mn2A N02 94.2(4) . .
O4A Mn2A O6A 87.3(5) . .
O3A Mn2A O6A 91.8(5) . .
N4A Mn2A O6A 83.3(5) . .
N3A Mn2A O6A 83.7(5) . .
N02 Mn2A O6A 174.8(3) . .
C47 N3A C55 116.5(12) . .
C47 N3A Mn2A 121.9(11) . .
C55 N3A Mn2A 121.5(10) . .
C54 N4A C56 116.6(10) . .
C54 N4A Mn2A 125.0(9) . .
C56 N4A Mn2A 117.7(8) . .
C41 O3A Mn2A 131.1(8) . .
C48 O4A Mn2A 123.6(8) . .
O3A C41 C46 123.4(11) . .
O3A C41 C42 118.9(10) . .
C46 C41 C42 117.6(10) . .
C43 C42 C41 121.3(11) . .
C43 C42 H42 119.4 . .
C41 C42 H42 119.4 . .
C42 C43 C44 121.1(12) . .
C42 C43 H43 119.5 . .
C44 C43 H43 119.5 . .
C45 C44 C43 117.8(12) . .
C45 C44 H44 121.1 . .
C43 C44 H44 121.1 . .
C44 C45 C46 120.9(13) . .
C44 C45 H45 119.6 . .
C46 C45 H45 119.6 . .
C41 C46 C45 121.4(12) . .
C41 C46 C47 122.1(13) . .
C45 C46 C47 116.5(13) . .
N3A C47 C46 125.6(16) . .
N3A C47 H47 117.2 . .
C46 C47 H47 117.2 . .
C53 C48 C49 124.2(12) . .
C53 C48 O4A 125.3(11) . .
C49 C48 O4A 109.8(11) . .
C48 C49 C50 113.0(12) . .
C48 C49 H49 123.5 . .
C50 C49 H49 123.5 . .
C51 C50 C49 120.0(13) . .
C51 C50 H50 120.0 . .
C49 C50 H50 120.0 . .
C52 C51 C50 123.3(14) . .
C52 C51 H51 118.3 . .
C50 C51 H51 118.3 . .
C51 C52 C53 122.2(13) . .
C51 C52 H52 118.9 . .
C53 C52 H52 118.9 . .
C48 C53 C54 122.4(12) . .
C48 C53 C52 116.8(12) . .
C54 C53 C52 120.2(11) . .
N4A C54 C53 125.1(11) . .
N4A C54 H54 117.5 . .
C53 C54 H54 117.5 . .
N3A C55 C57 109.0(12) . .
N3A C55 H55A 109.9 . .
C57 C55 H55A 109.9 . .
N3A C55 H55B 109.9 . .
C57 C55 H55B 109.9 . .
H55A C55 H55B 108.3 . .
C57 C56 N4A 116.2(14) . .
C57 C56 H56A 108.2 . .
N4A C56 H56A 108.2 . .
C57 C56 H56B 108.2 . .
N4A C56 H56B 108.2 . .
H56A C56 H56B 107.4 . .
C56 C57 C55 111.8(14) . .
C56 C57 H57A 109.3 . .
C55 C57 H57A 109.3 . .
C56 C57 H57B 109.3 . .
C55 C57 H57B 109.3 . .
H57A C57 H57B 107.9 . .

loop_
_geom_bond_atom_site_label_1
_geom_bond_atom_site_label_2
_geom_bond_distance
_geom_bond_site_symmetry_2
Fe1 C03 1.930(3) .
Fe1 C03 1.930(3) 3_565
Fe1 C02 1.932(4) .
Fe1 C02 1.932(4) 3_565
Fe1 C01 1.940(3) .
Fe1 C01 1.940(3) 3_565
C01 N01 1.165(4) .
C02 N02 1.146(5) .
C03 N03 1.146(4) .
N01 Mn1 2.279(3) .
N02 Mn2 2.179(5) .
N02 Mn2A 2.308(8) .
Mn1 O2 1.876(2) .
Mn1 O1 1.898(3) .
Mn1 N2 2.040(3) .
Mn1 N1 2.041(3) .
Mn1 O3 2.241(2) .
N1 C7 1.282(5) .
N1 C15A 1.456(8) .
N1 C15B 1.618(13) .
N2 C14 1.287(5) .
N2 C16 1.481(4) .
O1 C1 1.319(4) .
O2 C8 1.326(4) .
O3 H3A 0.78(2) .
O3 H3B 0.79(2) .
C1 C2 1.395(6) .
C1 C6 1.409(5) .
C2 C3 1.390(6) .
C2 H2 0.9500 .
C3 C4 1.408(7) .
C3 H3 0.9500 .
C4 C5 1.357(7) .
C4 H4 0.9500 .
C5 C6 1.417(6) .
C5 H5 0.9500 .
C6 C7 1.431(6) .
C7 H7 0.9500 .
C8 C13 1.403(5) .
C8 C9 1.408(5) .
C9 C10 1.389(6) .
C9 H9 0.9500 .
C10 C11 1.383(6) .
C10 H10 0.9500 .
C11 C12 1.353(6) .
C11 H11 0.9500 .
C12 C13 1.427(5) .
C12 H12 0.9500 .
C13 C14 1.438(5) .
C14 H14 0.9500 .
C16 C17B 1.510(10) .
C16 C17A 1.515(7) .
C16 H16A 0.9900 .
C16 H16B 0.9900 .
C15A C17A 1.522(11) .
C15A H15A 0.9900 .
C15A H15B 0.9900 .
C17A H17A 0.9900 .
C17A H17B 0.9900 .
C15B C17B 1.459(16) .
C15B H15C 0.9900 .
C15B H15D 0.9900 .
C17B H17C 0.9900 .
C17B H17D 0.9900 .
Mn2 O4 1.882(5) .
Mn2 O5 1.886(5) .
Mn2 N4 2.019(6) .
Mn2 N3 2.045(5) .
Mn2 O6 2.337(6) .
N3 C27 1.288(8) .
N3 C35 1.485(8) .
N4 C34 1.312(9) .
N4 C36 1.512(9) .
O4 C21 1.336(8) .
O5 C28 1.374(8) .
O6 C38 1.194(17) .
C21 C26 1.323(12) .
C21 C22 1.421(9) .
C22 C23 1.370(10) .
C22 H22 0.9500 .
C23 C24 1.369(11) .
C23 H23 0.9500 .
C24 C25 1.353(9) .
C24 H24 0.9500 .
C25 C26 1.406(10) .
C25 H25 0.9500 .
C26 C27 1.474(11) .
C27 H27 0.9500 .
C28 C33 1.356(12) .
C28 C29 1.416(9) .
C29 C30 1.480(12) .
C29 H29 0.9500 .
C30 C31 1.293(12) .
C30 H30 0.9500 .
C31 C32 1.281(13) .
C31 H31 0.9500 .
C32 C33 1.459(12) .
C32 H32 0.9500 .
C33 C34 1.422(13) .
C34 H34 0.9500 .
C35 C37 1.546(11) .
C35 H35A 0.9900 .
C35 H35B 0.9900 .
C36 C37 1.426(11) .
C36 H36A 0.9900 .
C36 H36B 0.9900 .
C37 H37A 0.9900 .
C37 H37B 0.9900 .
C38 H38A 0.9800 .
C38 H38B 0.9800 .
C38 H38C 0.9800 .
Mn2A O4A 1.863(8) .
Mn2A O3A 1.871(8) .
Mn2A N4A 2.036(9) .
Mn2A N3A 2.056(11) .
Mn2A O6A 2.343(10) .
N3A C47 1.307(16) .
N3A C55 1.475(13) .
N4A C54 1.278(13) .
N4A C56 1.549(15) .
O3A C41 1.327(12) .
O4A C48 1.430(13) .
C41 C46 1.326(16) .
C41 C42 1.412(13) .
C42 C43 1.368(13) .
C42 H42 0.9500 .
C43 C44 1.391(14) .
C43 H43 0.9500 .
C44 C45 1.352(16) .
C44 H44 0.9500 .
C45 C46 1.435(16) .
C45 H45 0.9500 .
C46 C47 1.508(19) .
C47 H47 0.9500 .
C48 C53 1.361(16) .
C48 C49 1.427(15) .
C49 C50 1.509(16) .
C49 H49 0.9500 .
C50 C51 1.336(16) .
C50 H50 0.9500 .
C51 C52 1.298(15) .
C51 H51 0.9500 .
C52 C53 1.431(15) .
C52 H52 0.9500 .
C53 C54 1.414(17) .
C54 H54 0.9500 .
C55 C57 1.50(2) .
C55 H55A 0.9900 .
C55 H55B 0.9900 .
C56 C57 1.46(2) .
C56 H56A 0.9900 .
C56 H56B 0.9900 .
C57 H57A 0.9900 .
C57 H57B 0.9900 .
O2W O3W 1.053(19) .
